data_4080708
loop_
_publ_author_name
'Postigo, Lorena'
'Maestre, Mar\?\'ia del Carmen'
'Mosquera, Marta E. G.'
'Cuenca, Tom\'as'
'Jim\'enez, Gerardo'

_publ_section_title
;
 Aminoarenethiolate Aluminum Complexes: Synthesis, Characterization, and
 Use inl-Lactide Polymerization
;
_journal_issue 9
_journal_name_full Organometallics
_journal_page_first 2618
_journal_paper_doi 10.1021/om400111f
_journal_volume 32
_journal_year 2013
_chemical_formula_sum 'C17 H28 Al N S'
_chemical_formula_weight 305.44
_chemical_name_systematic
;
 ?
;
_space_group_IT_number 14
_symmetry_cell_setting monoclinic
_symmetry_Int_Tables_number 14
_symmetry_space_group_name_Hall '-P 2ybc'
_symmetry_space_group_name_H-M 'P 1 21/c 1'
_atom_sites_solution_hydrogens geom
_atom_sites_solution_primary direct
_atom_sites_solution_secondary difmap
_audit_creation_method SHELXL-97
_cell_angle_alpha 90.00
_cell_angle_beta 104.427(16)
_cell_angle_gamma 90.00
_cell_formula_units_Z 4
_cell_length_a 7.1323(16)
_cell_length_b 18.115(7)
_cell_length_c 14.263(3)
_cell_measurement_reflns_used 43
_cell_measurement_temperature 200(2)
_cell_measurement_theta_max 19.87
_cell_measurement_theta_min 3.45
_cell_volume 1784.7(9)
_computing_cell_refinement 'Dirax/lsq (Duisenberg & Schreurs, 1989-2000)'
_computing_data_collection 'Collect (Bruker AXS BV, 1997-2004)'
_computing_data_reduction 'EvalCCD (Duisenberg & Schreurs 1990-2000)'
_computing_molecular_graphics 'Ortep-3 for Windows (Farrugia, 1997)'
_computing_publication_material 'WinGX publication routines (Farrugia, 1999)'
_computing_structure_refinement 'SHELXL-97 (Sheldrick, 1997)'
_computing_structure_solution 'SHELXS-86 (Sheldrick, 1986)'
_diffrn_ambient_temperature 200(2)
_diffrn_measured_fraction_theta_full 0.971
_diffrn_measured_fraction_theta_max 0.971
_diffrn_radiation_monochromator graphite
_diffrn_radiation_source 'fine-focus sealed tube'
_diffrn_radiation_type MoK\a
_diffrn_radiation_wavelength 0.71073
_diffrn_reflns_av_R_equivalents 0.0563
_diffrn_reflns_av_sigmaI/netI 0.0505
_diffrn_reflns_limit_h_max 9
_diffrn_reflns_limit_h_min -9
_diffrn_reflns_limit_k_max 23
_diffrn_reflns_limit_k_min -23
_diffrn_reflns_limit_l_max 18
_diffrn_reflns_limit_l_min -16
_diffrn_reflns_number 26828
_diffrn_reflns_theta_full 27.53
_diffrn_reflns_theta_max 27.53
_diffrn_reflns_theta_min 3.16
_exptl_absorpt_coefficient_mu 0.223
_exptl_absorpt_correction_T_max 1.166
_exptl_absorpt_correction_T_min 0.933
_exptl_absorpt_correction_type multi-scan
_exptl_absorpt_process_details
;
 R.H. Blessing, Acta Cryst. (1995), A51, 33-38
;
_exptl_crystal_colour yellow
_exptl_crystal_density_diffrn 1.137
_exptl_crystal_density_method 'not measured'
_exptl_crystal_description block
_exptl_crystal_F_000 664
_exptl_crystal_size_max 0.48
_exptl_crystal_size_mid 0.47
_exptl_crystal_size_min 0.47
_refine_diff_density_max 0.357
_refine_diff_density_min -0.304
_refine_diff_density_rms 0.063
_refine_ls_extinction_method none
_refine_ls_goodness_of_fit_ref 1.039
_refine_ls_hydrogen_treatment constr
_refine_ls_matrix_type full
_refine_ls_number_parameters 181
_refine_ls_number_reflns 3986
_refine_ls_number_restraints 0
_refine_ls_restrained_S_all 1.039
_refine_ls_R_factor_all 0.0905
_refine_ls_R_factor_gt 0.0505
_refine_ls_shift/su_max 0.001
_refine_ls_shift/su_mean 0.000
_refine_ls_structure_factor_coef Fsqd
_refine_ls_weighting_details 'calc w=1/[\s^2^(Fo^2^)+(0.0526P)^2^+1.5404P] where P=(Fo^2^+2Fc^2^)/3'
_refine_ls_weighting_scheme calc
_refine_ls_wR_factor_gt 0.1140
_refine_ls_wR_factor_ref 0.1373
_reflns_number_gt 2751
_reflns_number_total 3986
_reflns_threshold_expression >2sigma(I)
_cod_data_source_file om400111f_si_002.cif
_cod_data_source_block 3b
_cod_depositor_comments
;
The following automatic conversions were performed:

'_symmetry_cell_setting' value 'Monoclinic' changed to 'monoclinic'
according to /home/saulius/struct/CIF-dictionaries/cif_core.dic
dictionary named 'cif_core.dic' version 2.3.1 from 2005-06-27.

Automatic conversion script
Id: cif_fix_values 1891 2012-01-12 08:04:46Z andrius 
;
_cod_original_cell_volume 1784.8(9)
_cod_original_sg_symbol_H-M P21/c
_cod_database_code 4080708

loop_
_symmetry_equiv_pos_as_xyz
'x, y, z'
'-x, y+1/2, -z+1/2'
'-x, -y, -z'
'x, -y-1/2, z-1/2'

loop_
_atom_site_label
_atom_site_type_symbol
_atom_site_fract_x
_atom_site_fract_y
_atom_site_fract_z
_atom_site_U_iso_or_equiv
_atom_site_adp_type
_atom_site_occupancy
_atom_site_symmetry_multiplicity
_atom_site_calc_flag
_atom_site_refinement_flags
Al1 Al 0.20600(10) 0.70348(4) 1.00414(5) 0.0333(2) Uani 1 1 d .
S1 S 0.02056(8) 0.74309(3) 0.85992(5) 0.03785(19) Uani 1 1 d .
N1 N 0.4641(3) 0.69135(10) 0.96824(13) 0.0271(4) Uani 1 1 d .
C1 C 0.1151(4) 0.60689(17) 1.0374(3) 0.0602(9) Uani 1 1 d .
H1A H 0.1064 0.5727 0.9833 0.090 Uiso 1 1 calc R
H1B H -0.0129 0.6124 1.0503 0.090 Uiso 1 1 calc R
H1C H 0.2064 0.5874 1.0952 0.090 Uiso 1 1 calc R
C2 C 0.2352(5) 0.78223(18) 1.1002(2) 0.0597(8) Uani 1 1 d .
H2A H 0.2810 0.8272 1.0747 0.090 Uiso 1 1 calc R
H2B H 0.3293 0.7671 1.1597 0.090 Uiso 1 1 calc R
H2C H 0.1100 0.7919 1.1145 0.090 Uiso 1 1 calc R
C3 C 0.5270(4) 0.61206(13) 0.97253(19) 0.0416(6) Uani 1 1 d .
H3A H 0.6253 0.6046 0.9352 0.050 Uiso 1 1 calc R
H3B H 0.4153 0.5793 0.9460 0.050 Uiso 1 1 calc R
C4 C 0.6120(4) 0.59639(16) 1.0789(2) 0.0521(8) Uani 1 1 d .
H4A H 0.7264 0.5637 1.0880 0.062 Uiso 1 1 calc R
H4B H 0.5150 0.5725 1.1080 0.062 Uiso 1 1 calc R
C5 C 0.6694(4) 0.67169(18) 1.1245(2) 0.0553(8) Uani 1 1 d .
H5A H 0.8085 0.6724 1.1586 0.066 Uiso 1 1 calc R
H5B H 0.5924 0.6839 1.1713 0.066 Uiso 1 1 calc R
C6 C 0.6277(3) 0.72660(15) 1.04049(18) 0.0387(6) Uani 1 1 d .
H6A H 0.5894 0.7753 1.0612 0.046 Uiso 1 1 calc R
H6B H 0.7420 0.7330 1.0137 0.046 Uiso 1 1 calc R
C8 C 0.4501(3) 0.72113(12) 0.86856(16) 0.0304(5) Uani 1 1 d .
H8A H 0.5794 0.7189 0.8549 0.037 Uiso 1 1 calc R
H8B H 0.3614 0.6895 0.8206 0.037 Uiso 1 1 calc R
C9 C 0.3781(3) 0.79922(12) 0.85689(15) 0.0276(5) Uani 1 1 d .
C10 C 0.1835(3) 0.81533(12) 0.85040(16) 0.0289(5) Uani 1 1 d .
C7 C 0.1194(3) 0.88796(12) 0.83770(16) 0.0315(5) Uani 1 1 d .
H7 H -0.0130 0.8982 0.8338 0.038 Uiso 1 1 calc R
C11 C 0.2425(4) 0.94624(12) 0.83047(16) 0.0326(5) Uani 1 1 d .
C12 C 0.4355(4) 0.92907(13) 0.83762(18) 0.0375(6) Uani 1 1 d .
H12 H 0.5237 0.9675 0.8334 0.045 Uiso 1 1 calc R
C13 C 0.5015(3) 0.85716(13) 0.85071(17) 0.0348(5) Uani 1 1 d .
H13 H 0.6343 0.8472 0.8556 0.042 Uiso 1 1 calc R
C14 C 0.1715(4) 1.02644(13) 0.82076(19) 0.0423(6) Uani 1 1 d .
C15 C -0.0397(6) 1.03235(18) 0.7725(4) 0.114(2) Uani 1 1 d .
H15A H -0.0647 1.0112 0.7073 0.171 Uiso 1 1 calc R
H15B H -0.0783 1.0844 0.7680 0.171 Uiso 1 1 calc R
H15C H -0.1144 1.0054 0.8104 0.171 Uiso 1 1 calc R
C16 C 0.2077(9) 1.0592(2) 0.9191(3) 0.118(2) Uani 1 1 d .
H16A H 0.3459 1.0558 0.9512 0.177 Uiso 1 1 calc R
H16B H 0.1328 1.0323 0.9571 0.177 Uiso 1 1 calc R
H16C H 0.1682 1.1112 0.9139 0.177 Uiso 1 1 calc R
C17 C 0.2795(9) 1.0714(2) 0.7624(5) 0.148(3) Uani 1 1 d .
H17A H 0.2574 1.0506 0.6972 0.222 Uiso 1 1 calc R
H17B H 0.4183 1.0703 0.7940 0.222 Uiso 1 1 calc R
H17C H 0.2331 1.1225 0.7583 0.222 Uiso 1 1 calc R

loop_
_atom_site_aniso_label
_atom_site_aniso_U_11
_atom_site_aniso_U_22
_atom_site_aniso_U_33
_atom_site_aniso_U_23
_atom_site_aniso_U_13
_atom_site_aniso_U_12
Al1 0.0297(4) 0.0332(4) 0.0385(4) 0.0066(3) 0.0117(3) 0.0025(3)
S1 0.0268(3) 0.0323(3) 0.0493(4) 0.0086(3) -0.0003(3) -0.0050(2)
N1 0.0268(10) 0.0263(9) 0.0269(9) 0.0002(7) 0.0046(8) 0.0015(7)
C1 0.0405(16) 0.0545(18) 0.089(2) 0.0332(16) 0.0216(16) 0.0003(13)
C2 0.065(2) 0.070(2) 0.0478(17) -0.0067(15) 0.0203(16) 0.0200(16)
C3 0.0446(15) 0.0321(13) 0.0503(16) 0.0074(11) 0.0162(13) 0.0119(11)
C4 0.0400(15) 0.0582(18) 0.0582(18) 0.0270(14) 0.0127(14) 0.0114(13)
C5 0.0467(17) 0.078(2) 0.0362(15) 0.0132(14) 0.0001(13) 0.0101(15)
C6 0.0280(12) 0.0516(15) 0.0329(13) -0.0011(11) 0.0008(10) -0.0071(11)
C8 0.0330(12) 0.0324(12) 0.0262(11) 0.0010(9) 0.0081(10) 0.0040(9)
C9 0.0304(12) 0.0292(11) 0.0229(11) 0.0017(9) 0.0063(9) -0.0001(9)
C10 0.0301(12) 0.0287(11) 0.0262(11) 0.0021(9) 0.0038(9) -0.0051(9)
C7 0.0296(12) 0.0302(12) 0.0319(12) 0.0021(9) 0.0021(10) 0.0027(9)
C11 0.0401(14) 0.0267(11) 0.0278(12) 0.0009(9) 0.0022(10) -0.0023(9)
C12 0.0370(13) 0.0346(13) 0.0398(14) 0.0060(10) 0.0075(11) -0.0099(10)
C13 0.0305(12) 0.0397(13) 0.0352(13) 0.0049(10) 0.0098(10) -0.0012(10)
C14 0.0509(16) 0.0256(12) 0.0454(15) 0.0000(10) 0.0027(13) -0.0014(11)
C15 0.072(3) 0.0321(17) 0.191(5) -0.008(2) -0.055(3) 0.0144(16)
C16 0.204(6) 0.059(2) 0.068(3) -0.021(2) -0.008(3) 0.051(3)
C17 0.168(5) 0.064(3) 0.256(7) 0.093(4) 0.137(5) 0.049(3)

loop_
_atom_type_symbol
_atom_type_description
_atom_type_scat_dispersion_real
_atom_type_scat_dispersion_imag
_atom_type_scat_source
C C 0.0033 0.0016 'International Tables Vol C Tables 4.2.6.8 and 6.1.1.4'
H H 0.0000 0.0000 'International Tables Vol C Tables 4.2.6.8 and 6.1.1.4'
N N 0.0061 0.0033 'International Tables Vol C Tables 4.2.6.8 and 6.1.1.4'
Al Al 0.0645 0.0514 'International Tables Vol C Tables 4.2.6.8 and 6.1.1.4'
S S 0.1246 0.1234 'International Tables Vol C Tables 4.2.6.8 and 6.1.1.4'

loop_
_geom_angle_atom_site_label_1
_geom_angle_atom_site_label_2
_geom_angle_atom_site_label_3
_geom_angle
C2 Al1 C1 117.72(16)
C2 Al1 N1 108.03(12)
C1 Al1 N1 109.70(11)
C2 Al1 S1 109.97(10)
C1 Al1 S1 110.36(11)
N1 Al1 S1 99.50(6)
C10 S1 Al1 93.30(8)
C6 N1 C8 110.85(18)
C6 N1 C3 101.90(19)
C8 N1 C3 109.33(17)
C6 N1 Al1 112.28(15)
C8 N1 Al1 110.35(13)
C3 N1 Al1 111.84(15)
N1 C3 C4 105.1(2)
C3 C4 C5 104.9(2)
C4 C5 C6 105.7(2)
N1 C6 C5 103.2(2)
C9 C8 N1 112.60(18)
C13 C9 C10 118.2(2)
C13 C9 C8 121.1(2)
C10 C9 C8 120.7(2)
C7 C10 C9 119.7(2)
C7 C10 S1 120.44(18)
C9 C10 S1 119.88(17)
C10 C7 C11 122.3(2)
C12 C11 C7 117.1(2)
C12 C11 C14 121.2(2)
C7 C11 C14 121.6(2)
C13 C12 C11 121.3(2)
C12 C13 C9 121.5(2)
C16 C14 C15 108.9(4)
C16 C14 C17 108.2(4)
C15 C14 C17 107.6(4)
C16 C14 C11 108.5(2)
C15 C14 C11 112.4(2)
C17 C14 C11 111.1(3)

loop_
_geom_bond_atom_site_label_1
_geom_bond_atom_site_label_2
_geom_bond_distance
Al1 C2 1.953(3)
Al1 C1 1.965(3)
Al1 N1 2.041(2)
Al1 S1 2.2673(10)
S1 C10 1.778(2)
N1 C6 1.494(3)
N1 C8 1.501(3)
N1 C3 1.502(3)
C3 C4 1.514(4)
C4 C5 1.522(4)
C5 C6 1.528(4)
C8 C9 1.500(3)
C9 C13 1.387(3)
C9 C10 1.399(3)
C10 C7 1.390(3)
C7 C11 1.394(3)
C11 C12 1.390(3)
C11 C14 1.533(3)
C12 C13 1.382(3)
C14 C16 1.486(4)
C14 C15 1.496(4)
C14 C17 1.506(5)
